data_1536120
loop_
_publ_author_name
'Jeannin, Y.'

_publ_section_title
;
 Synthese et etude structurale d'un nouvel heteropolytungstate substitue:
 Na8 (H3 X(III) M(II) W17 O59 (H2 O)) * 36 (H2 O) (X=Sb(III) ,Bi(III) et
 M= Mn(2+), Co(2+), Ni(2+), Cu(2+), Zn(2+)) de structure identique a celle
 de (H2 X(III) W18 O60)(7-) (X= AS, BI)
;
_journal_name_full 'C.R. Acad. Sci. Paris, T. 1, Serie II'
_journal_page_first 683
_journal_page_last 690
_journal_volume 4
_journal_year 2001
_chemical_formula_sum 'H77 Mn Na8 O96 Sb W17'
_chemical_name_systematic
;
Na8 ((O H)3 O (Sb O3) ((H2 O) Mn) (W17 O52)) (H2 O)36
;
_space_group_IT_number 2
_symmetry_space_group_name_Hall '-P 1'
_symmetry_space_group_name_H-M 'P -1'
_cell_angle_alpha 112.45
_cell_angle_beta 104.24
_cell_angle_gamma 105.05
_cell_formula_units_Z 1
_cell_length_a 13.16
_cell_length_b 13.282
_cell_length_c 14.378
_cell_volume 2068.511
_citation_journal_id_ASTM CASCFN
_cod_data_source_file Jeannin_CASCFN_2001_101.cif
_cod_data_source_block H77Mn1Na8O96Sb1W17
_cod_original_formula_sum 'H77 Mn1 Na8 O96 Sb1 W17'
_cod_database_code 1536120

loop_
_symmetry_equiv_pos_as_xyz
x,y,z
-x,-y,-z

loop_
_atom_site_label
_atom_site_type_symbol
_atom_site_fract_x
_atom_site_fract_y
_atom_site_fract_z
_atom_site_occupancy
_atom_site_U_iso_or_equiv
O3 O-2 0.0751 0.8868 0.9324 1 0.0
O22 O-2 0.515 1.063 0.644 1 0.0
W2 W+6 0.0845 0.74904 0.8275 1 0.0
W8 W+6 0.31217 1.13855 0.86796 0.9 0.0
Na1 Na+1 0.6702 0.7796 0.5293 1 0.0
O1 O-2 0.1445 0.6482 0.7502 1 0.0
O10 O-2 0.1031 0.8236 0.743 1 0.0
O5 O-2 0.568 1.0968 0.8615 1 0.0
O47 O-2 0.061 0.489 1.093 1 0.0
O13 O-2 0.0666 0.8187 0.5371 1 0.0
O17 O-2 0.3787 1.104 1.1263 1 0.0
O16 O-2 0.221 0.913 1.114 1 0.0
Na2 Na+1 0.0158 0.7597 0.3488 1 0.0
W3 W+6 0.1769 0.8689 0.655 1 0.0
Mn4 Mn+2 0.27104 0.79049 1.05441 0.1 0.0
Sb1 Sb+3 0.4163 0.9358 0.928 0.5 0.0
O48 O-2 0.285 0.646 1.328 1 0.0
O21 O-2 0.27 0.8704 0.9418 1 0.0
O42 O-2 0.053 0.593 0.361 1 0.0
O36 O-2 0.509 0.82 0.483 1 0.0
W4 W+6 0.45115 1.02031 0.72492 0.9 0.0
Na4 Na+1 0.266 0.556 1.155 1 0.0
Mn1 Mn+2 0.45115 1.02031 0.72492 0.1 0.0
Na3 Na+1 -0.233 0.6863 0.718 1 0.0
O19 O-2 -0.0562 0.665 0.7649 1 0.0
W5 W+6 0.42858 0.65924 0.89072 0.9 0.0
W6 W+6 0.2199 1.01757 1.0424 0.9 0.0
W1 W+6 0.23843 0.61587 0.6649 1 0.0
O24 O-2 0.5219 0.6625 0.8044 1 0.0
O2 O-2 0.3028 0.5523 0.7509 1 0.0
O35 O-2 0.171 0.271 0.414 1 0.0
O32 O-2 0.023 1.021 0.215 1 0.0
Mn5 Mn+2 0.31217 1.13855 0.86796 0.1 0.0
O18 O-2 0.3891 0.7747 0.8196 1 0.0
O23 O-2 0.554 0.801 1.012 1 0.0
O40 O-2 0.018 0.955 0.387 1 0.0
O27 O-2 0.143 0.488 0.55 1 0.0
O4 O-2 0.1843 1.0287 0.7338 1 0.0
O8 O-2 0.3713 0.6387 0.6295 1 0.0
O20 O-2 0.3419 0.9696 0.8097 1 0.0
O9 O-2 0.2151 0.7334 0.6241 1 0.0
O7 O-2 0.2351 1.0788 0.946 1 0.0
O43 O-2 0.268 1.369 1.148 1 0.0
O11 O-2 0.119 0.701 0.9393 1 0.0
O31 O-2 -0.059 0.793 0.036 1 0.0
O15 O-2 0.333 0.694 0.9666 1 0.0
O46 O-2 0.23 0.47 0.968 1 0.0
O28 O-2 0.597 0.735 0.6643 1 0.0
O25 O-2 0.167 1.108 1.1226 1 0.0
Mn3 Mn+2 0.2199 1.01757 1.0424 0.1 0.0
O44 O-2 0.363 0.51 0.42 1 0.0
O26 O-2 0.252 0.726 1.1363 1 0.0
O39 O-2 0.004 0.702 0.168 1 0.0
O12 O-2 0.294 0.929 0.6128 1 0.0
O41 O-2 0.229 0.854 0.392 1 0.0
O14 O-2 0.468 0.873 0.6926 1 0.0
O30 O-2 0.284 1.267 0.89 1 0.0
O29 O-2 0.455 0.55 0.92 1 0.0
O34 O-2 0.228 1.02 1.322 1 0.0
W9 W+6 0.51303 0.76643 0.7376 1 0.0
O37 O-2 0.561 0.588 0.38 1 0.0
W7 W+6 0.27104 0.79049 1.05441 0.9 0.0
Mn2 Mn+2 0.42858 0.65924 0.89072 0.1 0.0
O33 O-2 0.762 0.863 0.435 1 0.0
O6 O-2 0.4015 1.1501 0.7799 1 0.0
O38 O-2 0.184 0.315 0.707 1 0.0
O45 O-2 0.469 0.635 1.205 1 0.0
